data_7056865
loop_
_publ_author_name
'Massoud, Salah S.'
'Henary, Maher M.'
'Maxwell, Lindley'
'Mart\'in, Alejandro'
'Ruiz, Eliseo'
'Vicente, Ramon'
'Fischer, Roland C.'
'Mautner, Franz A.'

_publ_section_title
;
 Structure, magnetic properties and DFT calculations of azido-copper(ii)
 complexes with different azido-bonding, nuclearity and dimensionality
;
_journal_issue 4
_journal_name_full 'New Journal of Chemistry'
_journal_page_first 2627
_journal_paper_doi 10.1039/C7NJ04150K
_journal_volume 42
_journal_year 2018
_chemical_formula_moiety 'C14 H36 Cu2 N13, Cl O4'
_chemical_formula_sum 'C14 H36 Cl Cu2 N13 O4'
_chemical_formula_weight 613.11
_chemical_name_common '[Cu2(N3)3(Et2,Me-en)2]n(ClO4)n'
_space_group_crystal_system triclinic
_space_group_IT_number 2
_space_group_name_Hall '-P 1'
_space_group_name_H-M_alt 'P -1'
_symmetry_space_group_name_Hall '-P 1'
_symmetry_space_group_name_H-M 'P -1'
_atom_sites_solution_hydrogens mixed
_audit_creation_method SHELXL-2016/6
_audit_update_record
;
2017-06-13 deposited with the CCDC.
2018-01-08 downloaded from the CCDC.
;
_cell_angle_alpha 70.941(13)
_cell_angle_beta 82.294(14)
_cell_angle_gamma 82.146(14)
_cell_formula_units_Z 2
_cell_length_a 7.8921(9)
_cell_length_b 12.8529(12)
_cell_length_c 13.2899(14)
_cell_measurement_reflns_used 2000
_cell_measurement_temperature 100(2)
_cell_measurement_theta_max 26.00
_cell_measurement_theta_min 1.80
_cell_volume 1256.5(3)
_computing_cell_refinement 'Bruker SAINT'
_computing_data_collection 'Bruker APEX2'
_computing_data_reduction 'Bruker SAINT'
_computing_molecular_graphics 'Bruker SHELXTL'
_computing_publication_material 'Bruker SHELXTL'
_computing_structure_refinement 'SHELXL-2016/6 (Sheldrick, 2016)'
_diffrn_ambient_temperature 100(2)
_diffrn_measured_fraction_theta_full 0.992
_diffrn_measured_fraction_theta_max 0.986
_diffrn_measurement_device_type 'Bruker APEX-II CCD'
_diffrn_measurement_method \w-scans
_diffrn_radiation_type MoK\a
_diffrn_radiation_wavelength 0.71073
_diffrn_reflns_av_R_equivalents 0.0183
_diffrn_reflns_av_unetI/netI 0.0291
_diffrn_reflns_Laue_measured_fraction_full 0.992
_diffrn_reflns_Laue_measured_fraction_max 0.986
_diffrn_reflns_limit_h_max 9
_diffrn_reflns_limit_h_min -9
_diffrn_reflns_limit_k_max 16
_diffrn_reflns_limit_k_min -16
_diffrn_reflns_limit_l_max 16
_diffrn_reflns_limit_l_min -16
_diffrn_reflns_number 10079
_diffrn_reflns_point_group_measured_fraction_full 0.992
_diffrn_reflns_point_group_measured_fraction_max 0.986
_diffrn_reflns_theta_full 25.242
_diffrn_reflns_theta_max 26.340
_diffrn_reflns_theta_min 1.629
_exptl_absorpt_coefficient_mu 1.847
_exptl_absorpt_correction_T_max 0.7718
_exptl_absorpt_correction_T_min 0.4910
_exptl_absorpt_correction_type multi-scan
_exptl_absorpt_process_details SADABS
_exptl_crystal_colour green
_exptl_crystal_density_diffrn 1.621
_exptl_crystal_description prism
_exptl_crystal_F_000 636
_exptl_crystal_size_max 0.440
_exptl_crystal_size_mid 0.350
_exptl_crystal_size_min 0.150
_refine_diff_density_max 1.803
_refine_diff_density_min -0.912
_refine_diff_density_rms 0.100
_refine_ls_extinction_method none
_refine_ls_goodness_of_fit_ref 1.024
_refine_ls_hydrogen_treatment mixed
_refine_ls_matrix_type full
_refine_ls_number_parameters 319
_refine_ls_number_reflns 5039
_refine_ls_number_restraints 2
_refine_ls_restrained_S_all 1.024
_refine_ls_R_factor_all 0.0437
_refine_ls_R_factor_gt 0.0406
_refine_ls_shift/su_max 0.001
_refine_ls_shift/su_mean 0.000
_refine_ls_structure_factor_coef Fsqd
_refine_ls_weighting_details 'w=1/[\s^2^(Fo^2^)+(0.0561P)^2^+2.8965P] where P=(Fo^2^+2Fc^2^)/3'
_refine_ls_weighting_scheme calc
_refine_ls_wR_factor_gt 0.1047
_refine_ls_wR_factor_ref 0.1072
_reflns_Friedel_coverage 0.000
_reflns_number_gt 4643
_reflns_number_total 5039
_reflns_threshold_expression 'I > 2\s(I)'
_cod_data_source_file c7nj04150k2.cif
_cod_data_source_block s2743a
_cod_depositor_comments 'Adding full bibliography for 7056862--7056865.cif.'
_cod_database_code 7056865
_shelx_shelxl_version_number 2016/6
_shelx_space_group_comment
;
The symmetry employed for this shelxl refinement is uniquely defined
by the following loop, which should always be used as a source of
symmetry information in preference to the above space-group names.
They are only intended as comments.
;
_shelx_estimated_absorpt_t_min 0.497
_shelx_estimated_absorpt_t_max 0.769

loop_
_space_group_symop_operation_xyz
'x, y, z'
'-x, -y, -z'

loop_
_atom_site_label
_atom_site_type_symbol
_atom_site_fract_x
_atom_site_fract_y
_atom_site_fract_z
_atom_site_U_iso_or_equiv
_atom_site_adp_type
_atom_site_occupancy
_atom_site_site_symmetry_order
_atom_site_calc_flag
_atom_site_refinement_flags_posn
_atom_site_refinement_flags_adp
Cu1 Cu 0.39086(4) 0.10322(3) 0.64122(3) 0.01606(11) Uani 1 1 d . .
Cu2 Cu 0.66148(4) 0.45454(3) 0.34046(3) 0.01399(11) Uani 1 1 d . .
N11 N 0.6334(3) 0.0780(2) 0.5843(2) 0.0213(5) Uani 1 1 d . .
N12 N 0.6688(3) 0.0450(2) 0.5093(2) 0.0174(5) Uani 1 1 d . .
N13 N 0.7114(3) 0.0135(2) 0.4362(2) 0.0237(6) Uani 1 1 d . .
N21 N 0.3461(3) 0.2470(2) 0.5257(2) 0.0243(6) Uani 1 1 d . .
N22 N 0.4217(3) 0.2811(2) 0.4398(2) 0.0173(5) Uani 1 1 d . .
N23 N 0.4892(3) 0.3200(2) 0.3542(2) 0.0195(5) Uani 1 1 d . .
N31 N 0.6899(3) 0.3920(2) 0.4954(2) 0.0185(5) Uani 1 1 d . .
N32 N 0.6017(3) 0.4134(2) 0.56607(19) 0.0169(5) Uani 1 1 d . .
N33 N 0.5227(4) 0.4279(2) 0.6426(2) 0.0242(6) Uani 1 1 d . .
N1 N 0.4406(3) -0.0098(2) 0.7906(2) 0.0169(5) Uani 1 1 d . .
N2 N 0.1550(3) 0.1273(2) 0.7138(2) 0.0197(5) Uani 1 1 d D .
H91 H 0.149(5) 0.183(2) 0.735(3) 0.030 Uiso 1 1 d D U
N3 N 0.9033(3) 0.3816(2) 0.30724(19) 0.0155(5) Uani 1 1 d . .
N4 N 0.6567(3) 0.5189(2) 0.1814(2) 0.0177(5) Uani 1 1 d D .
H92 H 0.700(5) 0.5804(19) 0.159(3) 0.027 Uiso 1 1 d D U
C3 C 1.0341(4) 0.4142(3) 0.3598(3) 0.0210(6) Uani 1 1 d . .
H3A H 1.150113 0.395186 0.327864 0.025 Uiso 1 1 calc R U
H3B H 1.025978 0.370696 0.436654 0.025 Uiso 1 1 calc R U
C1 C 0.8965(4) 0.2587(2) 0.3478(3) 0.0199(6) Uani 1 1 d . .
H1A H 0.813362 0.239720 0.308535 0.024 Uiso 1 1 calc R U
H1B H 0.851365 0.237757 0.424105 0.024 Uiso 1 1 calc R U
C7 C 0.5886(4) 0.0198(3) 0.8306(3) 0.0211(6) Uani 1 1 d . .
H7A H 0.696274 -0.000538 0.790768 0.025 Uiso 1 1 calc R U
H7B H 0.593894 -0.023768 0.907026 0.025 Uiso 1 1 calc R U
C6 C 0.9406(4) 0.4218(3) 0.1882(2) 0.0220(6) Uani 1 1 d . .
H6A H 1.019697 0.365760 0.164513 0.026 Uiso 1 1 calc R U
H6B H 0.997223 0.490962 0.166607 0.026 Uiso 1 1 calc R U
C5 C 0.7756(4) 0.4427(3) 0.1358(2) 0.0211(6) Uani 1 1 d . .
H5A H 0.797956 0.476440 0.057406 0.025 Uiso 1 1 calc R U
H5B H 0.724929 0.372373 0.150086 0.025 Uiso 1 1 calc R U
C9 C 0.4799(4) -0.1225(2) 0.7774(2) 0.0198(6) Uani 1 1 d . .
H9A H 0.573224 -0.118644 0.718858 0.024 Uiso 1 1 calc R U
H9B H 0.376887 -0.141204 0.754408 0.024 Uiso 1 1 calc R U
C4 C 1.0133(4) 0.5367(3) 0.3490(3) 0.0260(7) Uani 1 1 d . .
H4A H 1.035231 0.580137 0.273615 0.039 Uiso 1 1 calc R U
H4B H 1.095212 0.551259 0.390840 0.039 Uiso 1 1 calc R U
H4C H 0.895939 0.557469 0.375620 0.039 Uiso 1 1 calc R U
C10 C 0.5333(5) -0.2167(3) 0.8759(3) 0.0294(7) Uani 1 1 d . .
H10A H 0.636174 -0.200048 0.899378 0.044 Uiso 1 1 calc R U
H10B H 0.558418 -0.285719 0.858039 0.044 Uiso 1 1 calc R U
H10C H 0.439720 -0.224629 0.933499 0.044 Uiso 1 1 calc R U
C8 C 0.5771(4) 0.1422(3) 0.8189(3) 0.0265(7) Uani 1 1 d . .
H8A H 0.572914 0.185904 0.743330 0.040 Uiso 1 1 calc R U
H8B H 0.678099 0.157289 0.845508 0.040 Uiso 1 1 calc R U
H8C H 0.472839 0.162407 0.860306 0.040 Uiso 1 1 calc R U
C11 C 0.2810(4) -0.0061(3) 0.8645(2) 0.0209(6) Uani 1 1 d . .
H11A H 0.285693 0.049359 0.900843 0.025 Uiso 1 1 calc R U
H11B H 0.272507 -0.079188 0.919754 0.025 Uiso 1 1 calc R U
C12 C 0.1256(4) 0.0241(3) 0.8018(3) 0.0231(7) Uani 1 1 d . .
H12A H 0.111346 -0.035731 0.772901 0.028 Uiso 1 1 calc R U
H12B H 0.020589 0.035410 0.848426 0.028 Uiso 1 1 calc R U
C2 C 1.0662(4) 0.1885(3) 0.3378(3) 0.0256(7) Uani 1 1 d . .
H2A H 1.113015 0.208047 0.262650 0.038 Uiso 1 1 calc R U
H2B H 1.046817 0.110070 0.364206 0.038 Uiso 1 1 calc R U
H2C H 1.147929 0.202409 0.380279 0.038 Uiso 1 1 calc R U
C15 C 0.4872(4) 0.5423(3) 0.1400(2) 0.0232(7) Uani 1 1 d . .
H15A H 0.501591 0.569027 0.061640 0.035 Uiso 1 1 calc R U
H15B H 0.418008 0.598919 0.166563 0.035 Uiso 1 1 calc R U
H15C H 0.428994 0.474484 0.164168 0.035 Uiso 1 1 calc R U
C13 C 0.0101(4) 0.1634(3) 0.6465(3) 0.0277(7) Uani 1 1 d . .
H13A H 0.004603 0.109621 0.609362 0.042 Uiso 1 1 calc R U
H13B H 0.026987 0.235987 0.593793 0.042 Uiso 1 1 calc R U
H13C H -0.097539 0.168672 0.691674 0.042 Uiso 1 1 calc R U
Cl1 Cl 0.96272(11) 0.75195(6) 0.04607(6) 0.02584(18) Uani 1 1 d . .
O1 O 0.8289(4) 0.7317(2) 0.1357(2) 0.0409(7) Uani 1 1 d . .
O2 O 1.1160(5) 0.7488(6) 0.0815(3) 0.141(3) Uani 1 1 d . .
O3 O 0.9158(5) 0.8537(3) -0.0288(3) 0.0719(12) Uani 1 1 d . .
O4 O 0.9578(8) 0.6658(3) 0.0029(3) 0.104(2) Uani 1 1 d . .

loop_
_atom_site_aniso_label
_atom_site_aniso_U_11
_atom_site_aniso_U_22
_atom_site_aniso_U_33
_atom_site_aniso_U_23
_atom_site_aniso_U_13
_atom_site_aniso_U_12
Cu1 0.01421(19) 0.0178(2) 0.01396(19) -0.00229(14) 0.00049(13) -0.00261(13)
Cu2 0.01404(19) 0.01585(19) 0.01145(18) -0.00424(14) 0.00029(13) -0.00088(13)
N11 0.0149(12) 0.0311(15) 0.0188(13) -0.0092(11) -0.0012(10) -0.0031(10)
N12 0.0138(12) 0.0189(12) 0.0172(13) -0.0017(10) -0.0015(10) -0.0035(9)
N13 0.0213(13) 0.0294(15) 0.0222(14) -0.0108(12) 0.0003(11) -0.0045(11)
N21 0.0205(14) 0.0240(14) 0.0213(14) 0.0014(11) 0.0019(11) -0.0033(11)
N22 0.0125(12) 0.0159(12) 0.0221(14) -0.0027(10) -0.0049(10) -0.0015(9)
N23 0.0190(13) 0.0203(13) 0.0175(13) -0.0029(10) -0.0010(10) -0.0045(10)
N31 0.0187(13) 0.0216(13) 0.0138(12) -0.0053(10) -0.0014(10) 0.0025(10)
N32 0.0184(12) 0.0153(12) 0.0155(12) -0.0027(10) -0.0057(10) 0.0022(9)
N33 0.0283(15) 0.0262(14) 0.0144(13) -0.0061(11) -0.0004(11) 0.0080(11)
N1 0.0169(12) 0.0169(12) 0.0174(12) -0.0059(10) -0.0010(10) -0.0023(9)
N2 0.0187(13) 0.0192(13) 0.0178(13) -0.0025(10) 0.0013(10) -0.0016(10)
N3 0.0137(12) 0.0181(12) 0.0138(12) -0.0041(10) 0.0001(9) -0.0024(9)
N4 0.0198(13) 0.0166(12) 0.0165(12) -0.0051(10) -0.0004(10) -0.0025(10)
C3 0.0155(14) 0.0247(16) 0.0221(15) -0.0047(13) -0.0034(12) -0.0043(12)
C1 0.0180(15) 0.0183(15) 0.0233(15) -0.0073(12) -0.0013(12) 0.0000(11)
C7 0.0214(15) 0.0229(16) 0.0205(15) -0.0075(12) -0.0056(12) -0.0022(12)
C6 0.0195(15) 0.0299(17) 0.0153(15) -0.0078(13) 0.0031(12) -0.0012(12)
C5 0.0235(16) 0.0245(16) 0.0157(14) -0.0088(12) 0.0003(12) 0.0003(12)
C9 0.0226(15) 0.0167(14) 0.0206(15) -0.0071(12) -0.0019(12) -0.0003(11)
C4 0.0278(17) 0.0261(17) 0.0256(17) -0.0057(13) -0.0067(13) -0.0096(13)
C10 0.038(2) 0.0189(16) 0.0292(18) -0.0037(14) -0.0074(15) 0.0004(14)
C8 0.0269(17) 0.0250(17) 0.0316(18) -0.0128(14) -0.0035(14) -0.0054(13)
C11 0.0239(16) 0.0197(15) 0.0168(14) -0.0040(12) 0.0036(12) -0.0039(12)
C12 0.0204(16) 0.0216(16) 0.0213(15) -0.0003(13) 0.0033(12) -0.0031(12)
C2 0.0219(16) 0.0230(16) 0.0324(18) -0.0113(14) -0.0030(13) 0.0031(12)
C15 0.0252(16) 0.0258(16) 0.0178(15) -0.0059(13) -0.0058(12) 0.0015(13)
C13 0.0208(16) 0.0332(18) 0.0252(17) -0.0044(14) -0.0022(13) -0.0011(13)
Cl1 0.0343(4) 0.0205(4) 0.0225(4) -0.0062(3) -0.0064(3) 0.0001(3)
O1 0.0380(15) 0.0266(13) 0.0543(18) -0.0126(12) 0.0139(13) -0.0090(11)
O2 0.041(2) 0.285(8) 0.055(3) 0.032(4) -0.0142(19) -0.070(4)
O3 0.060(2) 0.056(2) 0.069(2) 0.0247(18) -0.0038(19) -0.0139(18)
O4 0.196(6) 0.051(2) 0.065(3) -0.036(2) 0.058(3) -0.036(3)

loop_
_atom_type_symbol
_atom_type_description
_atom_type_scat_dispersion_real
_atom_type_scat_dispersion_imag
_atom_type_scat_source
C C 0.0033 0.0016 'International Tables Vol C Tables 4.2.6.8 and 6.1.1.4'
H H 0.0000 0.0000 'International Tables Vol C Tables 4.2.6.8 and 6.1.1.4'
N N 0.0061 0.0033 'International Tables Vol C Tables 4.2.6.8 and 6.1.1.4'
O O 0.0106 0.0060 'International Tables Vol C Tables 4.2.6.8 and 6.1.1.4'
Cl Cl 0.1484 0.1585 'International Tables Vol C Tables 4.2.6.8 and 6.1.1.4'
Cu Cu 0.3201 1.2651 'International Tables Vol C Tables 4.2.6.8 and 6.1.1.4'

loop_
_geom_angle_atom_site_label_1
_geom_angle_atom_site_label_2
_geom_angle_atom_site_label_3
_geom_angle
_geom_angle_site_symmetry_1
_geom_angle_site_symmetry_3
N11 Cu1 N21 93.85(11) . .
N11 Cu1 N2 173.85(11) . .
N21 Cu1 N2 89.60(11) . .
N11 Cu1 N1 90.80(10) . .
N21 Cu1 N1 160.57(11) . .
N2 Cu1 N1 84.31(10) . .
N11 Cu1 N13 94.17(10) . 2_656
N21 Cu1 N13 98.47(11) . 2_656
N2 Cu1 N13 90.36(10) . 2_656
N1 Cu1 N13 100.00(10) . 2_656
N31 Cu2 N33 94.47(10) . 2_666
N31 Cu2 N4 174.59(10) . .
N33 Cu2 N4 88.80(11) 2_666 .
N31 Cu2 N3 89.53(10) . .
N33 Cu2 N3 159.14(11) 2_666 .
N4 Cu2 N3 85.91(10) . .
N31 Cu2 N23 90.28(10) . .
N33 Cu2 N23 98.14(11) 2_666 .
N4 Cu2 N23 93.53(10) . .
N3 Cu2 N23 102.31(10) . .
N12 N11 Cu1 121.3(2) . .
N13 N12 N11 176.7(3) . .
N12 N13 Cu1 136.5(2) . 2_656
N22 N21 Cu1 129.2(2) . .
N23 N22 N21 176.1(3) . .
N22 N23 Cu2 114.8(2) . .
N32 N31 Cu2 127.4(2) . .
N33 N32 N31 174.1(3) . .
N32 N33 Cu2 131.4(2) . 2_666
C7 N1 C11 110.9(2) . .
C7 N1 C9 110.4(2) . .
C11 N1 C9 110.3(2) . .
C7 N1 Cu1 110.37(18) . .
C11 N1 Cu1 107.08(18) . .
C9 N1 Cu1 107.73(18) . .
C13 N2 C12 111.3(3) . .
C13 N2 Cu1 117.6(2) . .
C12 N2 Cu1 106.75(19) . .
C13 N2 H91 98(3) . .
C12 N2 H91 113(3) . .
Cu1 N2 H91 110(3) . .
C3 N3 C6 110.5(2) . .
C3 N3 C1 110.5(2) . .
C6 N3 C1 111.2(2) . .
C3 N3 Cu2 110.66(18) . .
C6 N3 Cu2 106.14(18) . .
C1 N3 Cu2 107.66(17) . .
C15 N4 C5 112.8(2) . .
C15 N4 Cu2 116.91(19) . .
C5 N4 Cu2 105.58(18) . .
C15 N4 H92 105(3) . .
C5 N4 H92 106(3) . .
Cu2 N4 H92 110(3) . .
N3 C3 C4 113.5(3) . .
N3 C3 H3A 108.9 . .
C4 C3 H3A 108.9 . .
N3 C3 H3B 108.9 . .
C4 C3 H3B 108.9 . .
H3A C3 H3B 107.7 . .
N3 C1 C2 116.1(3) . .
N3 C1 H1A 108.3 . .
C2 C1 H1A 108.3 . .
N3 C1 H1B 108.3 . .
C2 C1 H1B 108.3 . .
H1A C1 H1B 107.4 . .
N1 C7 C8 112.9(3) . .
N1 C7 H7A 109.0 . .
C8 C7 H7A 109.0 . .
N1 C7 H7B 109.0 . .
C8 C7 H7B 109.0 . .
H7A C7 H7B 107.8 . .
N3 C6 C5 109.9(2) . .
N3 C6 H6A 109.7 . .
C5 C6 H6A 109.7 . .
N3 C6 H6B 109.7 . .
C5 C6 H6B 109.7 . .
H6A C6 H6B 108.2 . .
N4 C5 C6 107.4(2) . .
N4 C5 H5A 110.2 . .
C6 C5 H5A 110.2 . .
N4 C5 H5B 110.2 . .
C6 C5 H5B 110.2 . .
H5A C5 H5B 108.5 . .
N1 C9 C10 116.2(3) . .
N1 C9 H9A 108.2 . .
C10 C9 H9A 108.2 . .
N1 C9 H9B 108.2 . .
C10 C9 H9B 108.2 . .
H9A C9 H9B 107.4 . .
C3 C4 H4A 109.5 . .
C3 C4 H4B 109.5 . .
H4A C4 H4B 109.5 . .
C3 C4 H4C 109.5 . .
H4A C4 H4C 109.5 . .
H4B C4 H4C 109.5 . .
C9 C10 H10A 109.5 . .
C9 C10 H10B 109.5 . .
H10A C10 H10B 109.5 . .
C9 C10 H10C 109.5 . .
H10A C10 H10C 109.5 . .
H10B C10 H10C 109.5 . .
C7 C8 H8A 109.5 . .
C7 C8 H8B 109.5 . .
H8A C8 H8B 109.5 . .
C7 C8 H8C 109.5 . .
H8A C8 H8C 109.5 . .
H8B C8 H8C 109.5 . .
N1 C11 C12 109.7(2) . .
N1 C11 H11A 109.7 . .
C12 C11 H11A 109.7 . .
N1 C11 H11B 109.7 . .
C12 C11 H11B 109.7 . .
H11A C11 H11B 108.2 . .
N2 C12 C11 107.0(3) . .
N2 C12 H12A 110.3 . .
C11 C12 H12A 110.3 . .
N2 C12 H12B 110.3 . .
C11 C12 H12B 110.3 . .
H12A C12 H12B 108.6 . .
C1 C2 H2A 109.5 . .
C1 C2 H2B 109.5 . .
H2A C2 H2B 109.5 . .
C1 C2 H2C 109.5 . .
H2A C2 H2C 109.5 . .
H2B C2 H2C 109.5 . .
N4 C15 H15A 109.5 . .
N4 C15 H15B 109.5 . .
H15A C15 H15B 109.5 . .
N4 C15 H15C 109.5 . .
H15A C15 H15C 109.5 . .
H15B C15 H15C 109.5 . .
N2 C13 H13A 109.5 . .
N2 C13 H13B 109.5 . .
H13A C13 H13B 109.5 . .
N2 C13 H13C 109.5 . .
H13A C13 H13C 109.5 . .
H13B C13 H13C 109.5 . .
O2 Cl1 O3 112.6(3) . .
O2 Cl1 O4 112.0(4) . .
O3 Cl1 O4 109.7(3) . .
O2 Cl1 O1 110.0(2) . .
O3 Cl1 O1 108.1(2) . .
O4 Cl1 O1 104.0(2) . .

loop_
_geom_bond_atom_site_label_1
_geom_bond_atom_site_label_2
_geom_bond_distance
_geom_bond_site_symmetry_2
Cu1 N11 1.986(3) .
Cu1 N21 2.003(3) .
Cu1 N2 2.012(3) .
Cu1 N1 2.092(3) .
Cu1 N13 2.350(3) 2_656
Cu2 N31 1.983(2) .
Cu2 N33 1.996(3) 2_666
Cu2 N4 2.006(3) .
Cu2 N3 2.067(2) .
Cu2 N23 2.290(3) .
N11 N12 1.191(4) .
N12 N13 1.163(4) .
N21 N22 1.189(4) .
N22 N23 1.169(4) .
N31 N32 1.176(4) .
N32 N33 1.174(4) .
N1 C7 1.487(4) .
N1 C11 1.495(4) .
N1 C9 1.501(4) .
N2 C13 1.477(4) .
N2 C12 1.476(4) .
N2 H91 0.851(15) .
N3 C3 1.494(4) .
N3 C6 1.496(4) .
N3 C1 1.499(4) .
N4 C15 1.471(4) .
N4 C5 1.480(4) .
N4 H92 0.850(15) .
C3 C4 1.521(5) .
C3 H3A 0.9900 .
C3 H3B 0.9900 .
C1 C2 1.524(4) .
C1 H1A 0.9900 .
C1 H1B 0.9900 .
C7 C8 1.521(4) .
C7 H7A 0.9900 .
C7 H7B 0.9900 .
C6 C5 1.510(4) .
C6 H6A 0.9900 .
C6 H6B 0.9900 .
C5 H5A 0.9900 .
C5 H5B 0.9900 .
C9 C10 1.527(4) .
C9 H9A 0.9900 .
C9 H9B 0.9900 .
C4 H4A 0.9800 .
C4 H4B 0.9800 .
C4 H4C 0.9800 .
C10 H10A 0.9800 .
C10 H10B 0.9800 .
C10 H10C 0.9800 .
C8 H8A 0.9800 .
C8 H8B 0.9800 .
C8 H8C 0.9800 .
C11 C12 1.510(4) .
C11 H11A 0.9900 .
C11 H11B 0.9900 .
C12 H12A 0.9900 .
C12 H12B 0.9900 .
C2 H2A 0.9800 .
C2 H2B 0.9800 .
C2 H2C 0.9800 .
C15 H15A 0.9800 .
C15 H15B 0.9800 .
C15 H15C 0.9800 .
C13 H13A 0.9800 .
C13 H13B 0.9800 .
C13 H13C 0.9800 .
Cl1 O2 1.346(4) .
Cl1 O3 1.398(3) .
Cl1 O4 1.411(4) .
Cl1 O1 1.462(3) .

loop_
_geom_torsion_atom_site_label_1
_geom_torsion_atom_site_label_2
_geom_torsion_atom_site_label_3
_geom_torsion_atom_site_label_4
_geom_torsion
C6 N3 C3 C4 73.5(3)
C1 N3 C3 C4 -162.9(3)
Cu2 N3 C3 C4 -43.8(3)
C3 N3 C1 C2 -55.1(3)
C6 N3 C1 C2 68.1(3)
Cu2 N3 C1 C2 -176.0(2)
C11 N1 C7 C8 -72.2(3)
C9 N1 C7 C8 165.3(3)
Cu1 N1 C7 C8 46.3(3)
C3 N3 C6 C5 -151.0(3)
C1 N3 C6 C5 85.8(3)
Cu2 N3 C6 C5 -31.0(3)
C15 N4 C5 C6 -177.5(2)
Cu2 N4 C5 C6 -48.7(3)
N3 C6 C5 N4 54.2(3)
C7 N1 C9 C10 55.1(3)
C11 N1 C9 C10 -67.8(3)
Cu1 N1 C9 C10 175.6(2)
C7 N1 C11 C12 150.1(3)
C9 N1 C11 C12 -87.3(3)
Cu1 N1 C11 C12 29.6(3)
C13 N2 C12 C11 179.4(3)
Cu1 N2 C12 C11 49.9(3)
N1 C11 C12 N2 -53.3(3)
